data_4084225
loop_
_publ_author_name
'Semenov, Nikolay A.'
'Lonchakov, Anton V.'
'Pushkarevsky, Nikolay A.'
'Suturina, Elizaveta A.'
'Korolev, Valery V.'
'Lork, Enno'
'Vasiliev, Vladimir G.'
'Konchenko, Sergey N.'
'Beckmann, Jens'
'Gritsan, Nina P.'
'Zibarev, Andrey V.'

_publ_section_title
;
 Coordination of Halide and Chalcogenolate Anions to Heavier
 1,2,5-Chalcogenadiazoles: Experiment and Theory
;
_journal_issue 16
_journal_name_full Organometallics
_journal_page_first 4302
_journal_paper_doi 10.1021/om5006403
_journal_volume 33
_journal_year 2014
_chemical_formula_moiety 'C26 H37 K N4 O7 S Te'
_chemical_formula_sum 'C26 H37 K N4 O7 S Te'
_chemical_formula_weight 716.36
_space_group_crystal_system monoclinic
_space_group_IT_number 14
_space_group_name_Hall '-P 2yn'
_space_group_name_H-M_alt 'P 1 21/n 1'
_symmetry_space_group_name_Hall '-P 2yn'
_symmetry_space_group_name_H-M 'P 1 21/n 1'
_atom_sites_solution_hydrogens geom
_atom_sites_solution_primary direct
_atom_sites_solution_secondary difmap
_audit_creation_date 2011-08-31
_audit_creation_method
;
  Olex2 1.1
  (compiled 2011.08.18 svn.r1932, GUI svn.r3819)
;
_audit_update_record
;
2011-08-31 # Formatted by publCIF
;
_cell_angle_alpha 90.00
_cell_angle_beta 90.390(10)
_cell_angle_gamma 90.00
_cell_formula_units_Z 4
_cell_length_a 11.9970(10)
_cell_length_b 20.450(4)
_cell_length_c 13.255(2)
_cell_measurement_reflns_used 35
_cell_measurement_temperature 172(2)
_cell_measurement_theta_max 12.462
_cell_measurement_theta_min 3.651
_cell_volume 3251.9(8)
_computing_cell_refinement 'Siemens XSCANS'
_computing_data_collection 'Siemens XSCANS'
_computing_data_reduction 'Siemens XSCANS'
_computing_molecular_graphics
;
O. V. Dolomanov, L. J. Bourhis, R. J. Gildea, J. A. K. Howard and H. Puschmann,
OLEX2: a complete structure solution, refinement and analysis program.
J. Appl. Cryst. (2009). 42, 339-341.
;
_computing_publication_material
;
O. V. Dolomanov, L. J. Bourhis, R. J. Gildea, J. A. K. Howard and H. Puschmann,
OLEX2: a complete structure solution, refinement and analysis program.
J. Appl. Cryst. (2009). 42, 339-341.
;
_computing_structure_refinement
;
XL, G.M. Sheldrick, Acta Cryst.
(2008). A64, 112-122
;
_computing_structure_solution 'SHELXS-97 (Sheldrick, 1990)'
_diffrn_ambient_temperature 172(2)
_diffrn_measured_fraction_theta_full 0.998
_diffrn_measured_fraction_theta_max 0.998
_diffrn_measurement_device_type 'Siemens P4'
_diffrn_measurement_method '2\q/\w scans'
_diffrn_radiation_monochromator graphite
_diffrn_radiation_type MoK\a
_diffrn_radiation_wavelength 0.71073
_diffrn_reflns_av_R_equivalents 0.0300
_diffrn_reflns_av_unetI/netI 0.0556
_diffrn_reflns_limit_h_max 15
_diffrn_reflns_limit_h_min -1
_diffrn_reflns_limit_k_max 26
_diffrn_reflns_limit_k_min -1
_diffrn_reflns_limit_l_max 17
_diffrn_reflns_limit_l_min -17
_diffrn_reflns_number 9128
_diffrn_reflns_theta_full 27.50
_diffrn_reflns_theta_max 27.50
_diffrn_reflns_theta_min 2.50
_diffrn_source 'normal-focus sealed tube'
_diffrn_standards_decay_% 'random variation +/-2.0'
_diffrn_standards_interval_count 197
_diffrn_standards_number 3
_exptl_absorpt_coefficient_mu 1.153
_exptl_absorpt_correction_T_max 0.714
_exptl_absorpt_correction_T_min 0.260
_exptl_absorpt_correction_type refdelf
_exptl_absorpt_process_details 'Stuart & Walker, Acta Cryst A, 1983'
_exptl_crystal_colour red
_exptl_crystal_colour_primary red
_exptl_crystal_density_diffrn 1.463
_exptl_crystal_density_method 'not measured'
_exptl_crystal_F_000 1456
_exptl_crystal_size_max 0.6
_exptl_crystal_size_mid 0.5
_exptl_crystal_size_min 0.4
_refine_diff_density_max 0.439
_refine_diff_density_min -0.948
_refine_diff_density_rms 0.078
_refine_ls_extinction_method none
_refine_ls_goodness_of_fit_ref 1.024
_refine_ls_hydrogen_treatment constr
_refine_ls_matrix_type full
_refine_ls_number_parameters 356
_refine_ls_number_reflns 7461
_refine_ls_number_restraints 13
_refine_ls_restrained_S_all 1.027
_refine_ls_R_factor_all 0.0616
_refine_ls_R_factor_gt 0.0406
_refine_ls_shift/su_max 0.001
_refine_ls_shift/su_mean 0.000
_refine_ls_structure_factor_coef Fsqd
_refine_ls_weighting_details 'calc w=1/[\s^2^(Fo^2^)+(0.0376P)^2^+1.4042P] where P=(Fo^2^+2Fc^2^)/3'
_refine_ls_weighting_scheme calc
_refine_ls_wR_factor_gt 0.0889
_refine_ls_wR_factor_ref 0.0967
_reflns_number_gt 5716
_reflns_number_total 7461
_reflns_threshold_expression >2sigma(I)
_cod_data_source_file om5006403_si_003.cif
_cod_data_source_block np110824
_cod_depositor_comments
;
The following automatic conversions were performed:

'_exptl_absorpt_correction_type' value 'refdelF' changed to 'refdelf'
according to
/usr/data/users/saulius/crontab/automatic-downloads/rss-feeds/ACS/lib/dictionaries/cif_core.dic
dictionary named 'cif_core.dic' version 2.4.2 from 2011-04-26.

Automatic conversion script
Id: cif_fix_values 2281 2013-09-26 08:29:07Z andrius 

 Adding full bibliography for 4084223--4084227.cif.
;
_cod_database_code 4084225

loop_
_space_group_symop_id
_space_group_symop_operation_xyz
1 'x, y, z'
2 '-x+1/2, y+1/2, -z+1/2'
3 '-x, -y, -z'
4 'x-1/2, -y-1/2, z-1/2'

loop_
_atom_site_label
_atom_site_type_symbol
_atom_site_fract_x
_atom_site_fract_y
_atom_site_fract_z
_atom_site_U_iso_or_equiv
_atom_site_adp_type
_atom_site_occupancy
_atom_site_symmetry_multiplicity
_atom_site_calc_flag
_atom_site_refinement_flags
_atom_site_disorder_assembly
_atom_site_disorder_group
Te1 Te 0.396514(16) 0.099366(11) 0.500711(15) 0.03472(7) Uani 1 1 d . . .
N1 N 0.5626(2) 0.08473(13) 0.50388(19) 0.0331(6) Uani 1 1 d . . .
C1 C 0.6024(2) 0.08757(15) 0.4139(2) 0.0326(7) Uani 1 1 d . . .
C2 C 0.5289(3) 0.10119(16) 0.3283(2) 0.0336(7) Uani 1 1 d . . .
N2 N 0.4243(2) 0.11022(14) 0.3454(2) 0.0392(7) Uani 1 1 d . A .
C3 C 0.7215(3) 0.08031(18) 0.3992(3) 0.0390(8) Uani 1 1 d . . .
N3 N 0.8151(2) 0.07728(18) 0.3875(3) 0.0516(8) Uani 1 1 d . . .
C4 C 0.5740(3) 0.10574(19) 0.2267(3) 0.0439(8) Uani 1 1 d . . .
N4 N 0.6098(3) 0.1112(2) 0.1483(2) 0.0602(9) Uani 1 1 d . . .
S1 S 0.41049(7) 0.07788(5) 0.70049(7) 0.0461(2) Uani 1 1 d . . .
C5 C 0.2771(3) 0.11330(18) 0.7168(2) 0.0411(8) Uani 1 1 d . . .
C6 C 0.1828(3) 0.0745(2) 0.7321(3) 0.0463(9) Uani 1 1 d . . .
H6 H 0.1906 0.0283 0.7347 0.056 Uiso 1 1 calc R . .
C7 C 0.0784(3) 0.1022(3) 0.7435(3) 0.0613(12) Uani 1 1 d . . .
H7 H 0.0157 0.0749 0.7555 0.074 Uiso 1 1 calc R . .
C8 C 0.0650(4) 0.1681(3) 0.7376(3) 0.0799(17) Uani 1 1 d . . .
H8 H -0.0069 0.1868 0.7446 0.096 Uiso 1 1 calc R . .
C9 C 0.1566(5) 0.2077(3) 0.7215(4) 0.0842(17) Uani 1 1 d . . .
H9 H 0.1478 0.2538 0.7177 0.101 Uiso 1 1 calc R . .
C10 C 0.2617(4) 0.1799(2) 0.7110(3) 0.0624(11) Uani 1 1 d . . .
H10 H 0.3241 0.2075 0.6996 0.075 Uiso 1 1 calc R . .
K1 K 0.23670(6) 0.12826(4) 0.20774(5) 0.03482(15) Uani 1 1 d . . .
O1 O 0.1932(2) -0.00230(11) 0.25218(18) 0.0429(6) Uani 1 1 d . A .
C11 C 0.1879(3) -0.01681(18) 0.3575(3) 0.0433(8) Uani 1 1 d . . .
H11A H 0.2633 -0.0137 0.3879 0.052 Uiso 1 1 calc R A .
H11B H 0.1602 -0.0620 0.3672 0.052 Uiso 1 1 calc R . .
C12 C 0.1115(3) 0.03046(18) 0.4079(3) 0.0429(8) Uani 1 1 d . A .
H12A H 0.0360 0.0273 0.3776 0.052 Uiso 1 1 calc R . .
H12B H 0.1060 0.0198 0.4806 0.052 Uiso 1 1 calc R . .
O2 O 0.15338(18) 0.09509(11) 0.39592(17) 0.0349(5) Uani 1 1 d . A .
C13 C 0.0896(3) 0.14223(19) 0.4508(3) 0.0425(8) Uani 1 1 d . . .
H13A H 0.0957 0.1334 0.5241 0.051 Uiso 1 1 calc R A .
H13B H 0.0101 0.1392 0.4309 0.051 Uiso 1 1 calc R . .
C14 C 0.1329(3) 0.20888(18) 0.4282(3) 0.0411(8) Uani 1 1 d . A .
H14A H 0.0931 0.2418 0.4693 0.049 Uiso 1 1 calc R . .
H14B H 0.2133 0.2113 0.4452 0.049 Uiso 1 1 calc R . .
O3 O 0.1164(2) 0.22206(11) 0.32412(18) 0.0414(5) Uani 1 1 d . A .
C15 C 0.1417(3) 0.28755(18) 0.2984(3) 0.0511(9) Uani 1 1 d . . .
H15A H 0.2155 0.2996 0.3266 0.061 Uiso 1 1 calc R A .
H15B H 0.0853 0.3172 0.3276 0.061 Uiso 1 1 calc R . .
C16 C 0.1426(3) 0.29479(19) 0.1867(3) 0.0522(9) Uani 1 1 d . A .
H16A H 0.0732 0.2766 0.1573 0.063 Uiso 1 1 calc R . .
H16B H 0.1473 0.3416 0.1683 0.063 Uiso 1 1 calc R . .
O4 O 0.2365(2) 0.26065(13) 0.1490(2) 0.0526(7) Uani 1 1 d . A .
C17 C 0.2522(4) 0.2724(2) 0.0447(3) 0.0658(12) Uani 1 1 d . . .
H17A H 0.2714 0.3189 0.0335 0.079 Uiso 1 1 calc R A .
H17B H 0.1826 0.2626 0.0070 0.079 Uiso 1 1 calc R . .
C18 C 0.3440(4) 0.2296(2) 0.0085(3) 0.0676(13) Uani 1 1 d . A .
H18A H 0.3625 0.2409 -0.0621 0.081 Uiso 1 1 calc R . .
H18B H 0.4114 0.2363 0.0507 0.081 Uiso 1 1 calc R . .
O5 O 0.3093(2) 0.16373(14) 0.01429(19) 0.0513(6) Uani 1 1 d . A .
C19 C 0.3888(3) 0.1193(3) -0.0261(3) 0.0606(12) Uani 1 1 d . . .
H19A H 0.4592 0.1216 0.0130 0.073 Uiso 1 1 calc R A .
H19B H 0.4049 0.1307 -0.0971 0.073 Uiso 1 1 calc R . .
C20 C 0.3419(4) 0.0522(3) -0.0206(3) 0.0655(13) Uani 1 1 d . A .
H20A H 0.2690 0.0508 -0.0559 0.079 Uiso 1 1 calc R . .
H20B H 0.3927 0.0210 -0.0542 0.079 Uiso 1 1 calc R . .
O6 O 0.3283(2) 0.03414(14) 0.08249(19) 0.0535(7) Uani 1 1 d . A .
C21 C 0.2732(4) -0.0268(2) 0.0927(3) 0.0690(13) Uani 1 1 d . . .
H21A H 0.3140 -0.0610 0.0550 0.083 Uiso 1 1 calc R A .
H21B H 0.1967 -0.0237 0.0645 0.083 Uiso 1 1 calc R . .
C22 C 0.2684(4) -0.0445(2) 0.2018(3) 0.0619(11) Uani 1 1 d . A .
H22A H 0.2434 -0.0904 0.2090 0.074 Uiso 1 1 calc R . .
H22B H 0.3435 -0.0407 0.2325 0.074 Uiso 1 1 calc R . .
O30 O 0.0514(4) 0.0938(3) 0.0946(4) 0.0497(13) Uiso 0.50 1 d PD A 1
C30 C -0.0456(7) 0.0883(5) 0.1519(7) 0.061(2) Uiso 0.50 1 d PD A 1
H30A H -0.0275 0.0818 0.2242 0.073 Uiso 0.50 1 calc PR A 1
H30B H -0.0922 0.0514 0.1281 0.073 Uiso 0.50 1 calc PR A 1
C31 C -0.1026(10) 0.1511(5) 0.1357(9) 0.077(3) Uiso 0.50 1 d PD A 1
H31A H -0.0746 0.1846 0.1834 0.093 Uiso 0.50 1 calc PR A 1
H31B H -0.1841 0.1463 0.1443 0.093 Uiso 0.50 1 calc PR A 1
C32 C -0.0750(10) 0.1693(7) 0.0282(10) 0.099(4) Uiso 0.50 1 d PD A 1
H32A H -0.1381 0.1588 -0.0175 0.119 Uiso 0.50 1 calc PR A 1
H32B H -0.0588 0.2167 0.0230 0.119 Uiso 0.50 1 calc PR A 1
C33 C 0.0247(8) 0.1303(6) 0.0013(7) 0.052(3) Uiso 0.50 1 d PD A 1
H33A H 0.0080 0.1001 -0.0552 0.062 Uiso 0.50 1 calc PR A 1
H33B H 0.0874 0.1591 -0.0182 0.062 Uiso 0.50 1 calc PR A 1
O40 O 0.0441(6) 0.1266(4) 0.1074(5) 0.0729(19) Uiso 0.50 1 d PD A 2
C40 C -0.0669(9) 0.1280(8) 0.1496(9) 0.093(4) Uiso 0.50 1 d PD A 2
H40A H -0.0676 0.1491 0.2169 0.111 Uiso 0.50 1 calc PR A 2
H40B H -0.0995 0.0837 0.1545 0.111 Uiso 0.50 1 calc PR A 2
C41 C -0.1265(8) 0.1692(5) 0.0712(8) 0.070(3) Uiso 0.50 1 d PD A 2
H41A H -0.2040 0.1536 0.0614 0.084 Uiso 0.50 1 calc PR A 2
H41B H -0.1284 0.2156 0.0923 0.084 Uiso 0.50 1 calc PR A 2
C42 C -0.0613(7) 0.1615(5) -0.0240(7) 0.064(2) Uiso 0.50 1 d PD A 2
H42A H -0.0252 0.2032 -0.0430 0.077 Uiso 0.50 1 calc PR A 2
H42B H -0.1101 0.1471 -0.0803 0.077 Uiso 0.50 1 calc PR A 2
C43 C 0.0248(10) 0.1100(6) 0.0007(8) 0.069(4) Uiso 0.50 1 d PD A 2
H43A H -0.0050 0.0652 -0.0077 0.083 Uiso 0.50 1 calc PR A 2
H43B H 0.0931 0.1152 -0.0401 0.083 Uiso 0.50 1 calc PR A 2

loop_
_atom_site_aniso_label
_atom_site_aniso_U_11
_atom_site_aniso_U_22
_atom_site_aniso_U_33
_atom_site_aniso_U_23
_atom_site_aniso_U_13
_atom_site_aniso_U_12
Te1 0.03215(10) 0.03709(13) 0.03491(11) 0.00054(10) -0.00044(7) 0.00117(10)
N1 0.0330(12) 0.0306(16) 0.0356(14) -0.0041(11) -0.0034(10) -0.0011(11)
C1 0.0350(15) 0.0266(18) 0.0363(16) -0.0076(13) -0.0013(12) -0.0002(12)
C2 0.0369(15) 0.0292(17) 0.0346(15) -0.0021(14) -0.0004(12) -0.0035(14)
N2 0.0366(13) 0.0413(18) 0.0397(14) 0.0056(13) -0.0018(11) 0.0011(12)
C3 0.0377(17) 0.040(2) 0.0393(17) -0.0076(15) -0.0033(13) 0.0034(14)
N3 0.0361(15) 0.062(2) 0.0563(19) -0.0080(17) 0.0008(13) -0.0003(15)
C4 0.0378(16) 0.050(2) 0.0440(19) -0.0037(17) -0.0005(14) -0.0031(16)
N4 0.0577(19) 0.080(3) 0.0427(18) 0.0001(18) 0.0089(15) -0.0087(18)
S1 0.0456(5) 0.0560(6) 0.0368(4) 0.0022(4) 0.0011(4) 0.0029(4)
C5 0.0512(19) 0.040(2) 0.0317(16) -0.0021(15) 0.0047(14) 0.0015(16)
C6 0.055(2) 0.050(2) 0.0340(17) -0.0061(17) 0.0048(15) -0.0037(18)
C7 0.051(2) 0.088(4) 0.045(2) -0.007(2) 0.0041(17) 0.001(2)
C8 0.077(3) 0.111(5) 0.052(3) 0.004(3) 0.013(2) 0.044(3)
C9 0.120(5) 0.053(3) 0.080(3) 0.009(3) 0.024(3) 0.036(3)
C10 0.080(3) 0.039(2) 0.068(3) 0.005(2) 0.018(2) 0.005(2)
K1 0.0423(3) 0.0295(4) 0.0326(3) 0.0041(3) 0.0019(3) 0.0026(3)
O1 0.0557(14) 0.0258(13) 0.0471(14) 0.0017(11) -0.0071(11) 0.0047(11)
C11 0.0477(18) 0.0287(19) 0.053(2) 0.0101(16) -0.0097(16) -0.0061(15)
C12 0.0403(17) 0.037(2) 0.051(2) 0.0150(17) -0.0006(15) -0.0062(15)
O2 0.0378(11) 0.0273(12) 0.0398(12) 0.0053(10) 0.0057(9) -0.0022(10)
C13 0.0392(17) 0.050(2) 0.0382(18) 0.0010(16) 0.0089(14) 0.0043(16)
C14 0.0429(17) 0.040(2) 0.0408(18) -0.0061(16) 0.0018(14) 0.0071(16)
O3 0.0494(13) 0.0269(13) 0.0480(13) -0.0009(11) -0.0023(11) 0.0013(10)
C15 0.062(2) 0.029(2) 0.062(2) -0.0023(18) -0.0033(19) 0.0041(17)
C16 0.063(2) 0.029(2) 0.065(2) 0.0060(18) -0.0092(19) 0.0051(18)
O4 0.0625(16) 0.0401(16) 0.0552(15) 0.0169(13) -0.0003(12) 0.0026(13)
C17 0.091(3) 0.047(3) 0.059(3) 0.027(2) 0.004(2) -0.006(2)
C18 0.076(3) 0.072(3) 0.055(2) 0.020(2) 0.019(2) -0.017(3)
O5 0.0513(14) 0.0575(18) 0.0454(14) 0.0087(13) 0.0109(11) 0.0003(13)
C19 0.055(2) 0.091(4) 0.0358(19) -0.005(2) 0.0045(16) 0.005(2)
C20 0.083(3) 0.080(4) 0.0337(19) -0.009(2) 0.0032(19) 0.019(3)
O6 0.0664(16) 0.0541(18) 0.0400(13) -0.0081(13) 0.0001(12) 0.0126(14)
C21 0.096(3) 0.046(3) 0.065(3) -0.017(2) 0.001(2) 0.016(3)
C22 0.083(3) 0.031(2) 0.072(3) -0.004(2) -0.003(2) 0.015(2)

loop_
_atom_type_symbol
_atom_type_description
_atom_type_scat_dispersion_real
_atom_type_scat_dispersion_imag
_atom_type_scat_source
C C 0.0033 0.0016 'International Tables Vol C Tables 4.2.6.8 and 6.1.1.4'
H H 0.0000 0.0000 'International Tables Vol C Tables 4.2.6.8 and 6.1.1.4'
N N 0.0061 0.0033 'International Tables Vol C Tables 4.2.6.8 and 6.1.1.4'
O O 0.0106 0.0060 'International Tables Vol C Tables 4.2.6.8 and 6.1.1.4'
S S 0.1246 0.1234 'International Tables Vol C Tables 4.2.6.8 and 6.1.1.4'
K K 0.2009 0.2494 'International Tables Vol C Tables 4.2.6.8 and 6.1.1.4'
Te Te -0.5308 1.6751 'International Tables Vol C Tables 4.2.6.8 and 6.1.1.4'

loop_
_geom_angle_atom_site_label_1
_geom_angle_atom_site_label_2
_geom_angle_atom_site_label_3
_geom_angle
N1 Te1 N2 82.68(10)
N1 Te1 S1 84.27(8)
N2 Te1 S1 166.87(8)
C1 N1 Te1 110.3(2)
N1 C1 C2 120.2(3)
N1 C1 C3 119.4(3)
C3 C1 C2 120.4(3)
N2 C2 C1 118.3(3)
N2 C2 C4 121.4(3)
C4 C2 C1 120.3(3)
Te1 N2 K1 120.05(11)
C2 N2 Te1 108.6(2)
C2 N2 K1 131.1(2)
N3 C3 C1 177.2(4)
N4 C4 C2 177.9(4)
C5 S1 Te1 90.16(11)
C6 C5 S1 121.2(3)
C10 C5 S1 121.3(3)
C10 C5 C6 117.5(4)
C7 C6 C5 121.2(4)
C8 C7 C6 120.3(5)
C7 C8 C9 119.8(4)
C8 C9 C10 119.9(5)
C5 C10 C9 121.3(4)
O1 K1 N2 83.75(8)
O1 K1 O3 115.67(7)
O1 K1 O4 168.58(8)
O1 K1 O5 120.03(8)
O2 K1 N2 71.80(7)
O2 K1 O1 60.45(7)
O2 K1 O3 59.55(7)
O2 K1 O4 118.90(8)
O2 K1 O5 176.92(8)
O3 K1 N2 97.93(8)
O4 K1 N2 107.12(8)
O4 K1 O3 60.32(8)
O5 K1 N2 111.20(8)
O5 K1 O3 118.69(8)
O5 K1 O4 59.95(8)
O6 K1 N2 88.82(8)
O6 K1 O1 62.40(8)
O6 K1 O2 120.97(8)
O6 K1 O3 172.80(8)
O6 K1 O4 120.07(9)
O6 K1 O5 60.41(9)
O30 K1 N2 157.37(14)
O30 K1 O1 73.67(13)
O30 K1 O2 97.56(12)
O30 K1 O3 93.25(14)
O30 K1 O4 95.51(14)
O30 K1 O5 79.86(12)
O30 K1 O6 79.55(14)
O40 K1 N2 167.82(17)
O40 K1 O1 85.96(18)
O40 K1 O2 97.41(16)
O40 K1 O3 80.69(17)
O40 K1 O4 82.82(18)
O40 K1 O5 79.67(16)
O40 K1 O6 92.18(18)
O40 K1 O30 14.60(18)
C11 O1 K1 114.55(19)
C22 O1 K1 111.3(2)
C22 O1 C11 111.5(3)
O1 C11 C12 109.5(3)
O2 C12 C11 109.5(3)
C12 O2 K1 117.15(19)
C12 O2 C13 112.2(2)
C13 O2 K1 119.23(19)
O2 C13 C14 109.0(3)
O3 C14 C13 108.8(3)
C14 O3 K1 109.24(18)
C15 O3 K1 113.3(2)
C15 O3 C14 112.7(3)
O3 C15 C16 109.7(3)
O4 C16 C15 108.3(3)
C16 O4 K1 112.0(2)
C17 O4 K1 115.6(2)
C17 O4 C16 111.8(3)
O4 C17 C18 108.6(3)
O5 C18 C17 108.9(3)
C18 O5 K1 112.9(2)
C18 O5 C19 113.0(3)
C19 O5 K1 113.0(2)
O5 C19 C20 108.4(3)
O6 C20 C19 109.5(3)
C20 O6 K1 116.2(2)
C21 O6 K1 111.5(2)
C21 O6 C20 112.1(3)
O6 C21 C22 109.1(4)
O1 C22 C21 109.7(3)
C30 O30 K1 113.3(5)
C30 O30 C33 108.6(6)
C33 O30 K1 119.6(5)
O30 C30 C31 103.8(8)
C30 C31 C32 104.4(9)
C33 C32 C31 106.0(10)
O30 C33 C32 103.9(8)
C40 O40 K1 127.3(6)
C40 O40 C43 103.7(8)
C43 O40 K1 127.9(6)
O40 C40 C41 100.3(9)
C42 C41 C40 105.9(8)
C41 C42 C43 104.5(8)
O40 C43 C42 98.7(8)

loop_
_geom_bond_atom_site_label_1
_geom_bond_atom_site_label_2
_geom_bond_distance
Te1 N1 2.015(3)
Te1 N2 2.100(3)
Te1 S1 2.6884(10)
N1 C1 1.289(4)
C1 C2 1.459(4)
C1 C3 1.452(4)
C2 N2 1.290(4)
C2 C4 1.457(5)
N2 K1 2.911(3)
C3 N3 1.135(4)
C4 N4 1.133(5)
S1 C5 1.771(4)
C5 C6 1.397(5)
C5 C10 1.377(6)
C6 C7 1.384(6)
C7 C8 1.359(7)
C8 C9 1.383(8)
C9 C10 1.390(6)
K1 O1 2.784(3)
K1 O2 2.778(2)
K1 O3 2.859(2)
K1 O4 2.817(3)
K1 O5 2.809(3)
K1 O6 2.774(3)
K1 O30 2.765(6)
K1 O40 2.658(7)
O1 C11 1.429(4)
O1 C22 1.419(5)
C11 C12 1.493(5)
C12 O2 1.423(4)
O2 C13 1.432(4)
C13 C14 1.489(5)
C14 O3 1.419(4)
O3 C15 1.415(4)
C15 C16 1.488(6)
C16 O4 1.419(5)
O4 C17 1.416(5)
C17 C18 1.488(6)
C18 O5 1.413(5)
O5 C19 1.425(5)
C19 C20 1.484(7)
C20 O6 1.426(5)
O6 C21 1.418(6)
C21 C22 1.492(6)
O30 C30 1.398(8)
O30 C33 1.479(9)
C30 C31 1.469(12)
C31 C32 1.512(14)
C32 C33 1.483(12)
O40 C40 1.449(11)
O40 C43 1.472(10)
C40 C41 1.512(12)
C41 C42 1.498(12)
C42 C43 1.509(11)

loop_
_geom_torsion_atom_site_label_1
_geom_torsion_atom_site_label_2
_geom_torsion_atom_site_label_3
_geom_torsion_atom_site_label_4
_geom_torsion
Te1 N1 C1 C2 1.1(4)
Te1 N1 C1 C3 178.1(2)
Te1 N2 K1 O1 -70.62(14)
Te1 N2 K1 O2 -9.72(12)
Te1 N2 K1 O3 44.51(14)
Te1 N2 K1 O4 105.81(14)
Te1 N2 K1 O5 169.54(12)
Te1 N2 K1 O6 -132.99(14)
Te1 N2 K1 O30 -74.4(4)
Te1 N2 K1 O40 -38.1(9)
Te1 S1 C5 C6 102.8(3)
Te1 S1 C5 C10 -74.7(3)
N1 Te1 N2 C2 1.4(2)
N1 Te1 N2 K1 175.46(15)
N1 Te1 S1 C5 163.23(15)
N1 C1 C2 N2 0.1(5)
N1 C1 C2 C4 178.8(3)
C1 C2 N2 Te1 -1.2(4)
C1 C2 N2 K1 -174.4(2)
C2 N2 K1 O1 102.0(3)
C2 N2 K1 O2 162.9(3)
C2 N2 K1 O3 -142.9(3)
C2 N2 K1 O4 -81.6(3)
C2 N2 K1 O5 -17.9(3)
C2 N2 K1 O6 39.6(3)
C2 N2 K1 O30 98.2(4)
C2 N2 K1 O40 134.5(9)
N2 Te1 N1 C1 -1.3(2)
N2 Te1 S1 C5 169.3(4)
N2 K1 O1 C11 52.2(2)
N2 K1 O1 C22 -75.4(2)
N2 K1 O2 C12 -105.6(2)
N2 K1 O2 C13 113.7(2)
N2 K1 O3 C14 -33.3(2)
N2 K1 O3 C15 93.1(2)
N2 K1 O4 C16 -112.8(2)
N2 K1 O4 C17 117.5(3)
N2 K1 O5 C18 -75.7(3)
N2 K1 O5 C19 54.1(3)
N2 K1 O6 C20 -127.8(3)
N2 K1 O6 C21 102.1(3)
N2 K1 O30 C30 78.2(7)
N2 K1 O30 C33 -151.8(5)
N2 K1 O40 C40 43.6(16)
N2 K1 O40 C43 -122.2(9)
C3 C1 C2 N2 -176.9(3)
C3 C1 C2 C4 1.8(5)
C4 C2 N2 Te1 -179.8(3)
C4 C2 N2 K1 6.9(5)
S1 Te1 N1 C1 177.3(2)
S1 Te1 N2 C2 -4.7(5)
S1 Te1 N2 K1 169.4(3)
S1 C5 C6 C7 -179.2(3)
S1 C5 C10 C9 178.6(4)
C5 C6 C7 C8 1.5(6)
C6 C5 C10 C9 1.0(6)
C6 C7 C8 C9 -0.9(7)
C7 C8 C9 C10 0.3(8)
C8 C9 C10 C5 -0.3(8)
C10 C5 C6 C7 -1.6(5)
K1 O1 C11 C12 50.2(3)
K1 O1 C22 C21 -49.5(4)
K1 O2 C13 C14 -33.1(3)
K1 O3 C15 C16 45.1(4)
K1 O4 C17 C18 -44.2(4)
K1 O5 C19 C20 52.9(3)
K1 O6 C21 C22 -51.3(4)
K1 O30 C30 C31 98.6(7)
K1 O30 C33 C32 -108.0(8)
K1 O40 C40 C41 144.0(7)
K1 O40 C43 C42 -140.0(7)
O1 K1 O2 C12 -12.43(19)
O1 K1 O2 C13 -153.2(2)
O1 K1 O3 C14 53.6(2)
O1 K1 O3 C15 180.0(2)
O1 K1 O4 C16 49.0(5)
O1 K1 O4 C17 -80.7(5)
O1 K1 O5 C18 -170.8(3)
O1 K1 O5 C19 -41.0(3)
O1 K1 O6 C20 148.7(3)
O1 K1 O6 C21 18.5(2)
O1 K1 O30 C30 74.3(5)
O1 K1 O30 C33 -155.7(6)
O1 K1 O40 C40 75.9(10)
O1 K1 O40 C43 -89.9(9)
O1 C11 C12 O2 -61.0(4)
C11 O1 C22 C21 -178.8(3)
C11 C12 O2 K1 42.2(3)
C11 C12 O2 C13 -174.4(3)
C12 O2 C13 C14 -175.7(3)
O2 K1 O1 C11 -20.4(2)
O2 K1 O1 C22 -148.0(3)
O2 K1 O3 C14 30.11(19)
O2 K1 O3 C15 156.5(2)
O2 K1 O4 C16 -34.5(2)
O2 K1 O4 C17 -164.2(3)
O2 K1 O6 C20 164.4(3)
O2 K1 O6 C21 34.2(3)
O2 K1 O30 C30 18.2(6)
O2 K1 O30 C33 148.2(6)
O2 K1 O40 C40 16.5(10)
O2 K1 O40 C43 -149.3(9)
O2 C13 C14 O3 63.5(3)
C13 C14 O3 K1 -61.0(3)
C13 C14 O3 C15 172.3(3)
C14 O3 C15 C16 169.7(3)
O3 K1 O1 C11 -43.6(2)
O3 K1 O1 C22 -171.2(2)
O3 K1 O2 C12 143.2(2)
O3 K1 O2 C13 2.5(2)
O3 K1 O4 C16 -23.3(2)
O3 K1 O4 C17 -153.0(3)
O3 K1 O5 C18 36.7(3)
O3 K1 O5 C19 166.5(2)
O3 K1 O30 C30 -41.5(6)
O3 K1 O30 C33 88.5(6)
O3 K1 O40 C40 -40.9(10)
O3 K1 O40 C43 153.3(9)
O3 C15 C16 O4 -69.4(4)
C15 C16 O4 K1 56.3(3)
C15 C16 O4 C17 -172.0(3)
C16 O4 C17 C18 -174.0(3)
O4 K1 O1 C11 -110.3(4)
O4 K1 O1 C22 122.1(4)
O4 K1 O2 C12 154.50(19)
O4 K1 O2 C13 13.7(2)
O4 K1 O3 C14 -138.5(2)
O4 K1 O3 C15 -12.1(2)
O4 K1 O5 C18 22.4(3)
O4 K1 O5 C19 152.2(3)
O4 K1 O6 C20 -18.6(3)
O4 K1 O6 C21 -148.7(3)
O4 K1 O30 C30 -102.0(5)
O4 K1 O30 C33 28.0(6)
O4 K1 O40 C40 -101.9(10)
O4 K1 O40 C43 92.3(9)
O4 C17 C18 O5 66.4(5)
C17 C18 O5 K1 -54.7(4)
C17 C18 O5 C19 175.5(3)
C18 O5 C19 C20 -177.4(3)
O5 K1 O1 C11 163.1(2)
O5 K1 O1 C22 35.5(3)
O5 K1 O3 C14 -152.81(19)
O5 K1 O3 C15 -26.4(2)
O5 K1 O4 C16 142.2(2)
O5 K1 O4 C17 12.5(3)
O5 K1 O6 C20 -12.4(3)
O5 K1 O6 C21 -142.6(3)
O5 K1 O30 C30 -160.1(6)
O5 K1 O30 C33 -30.1(6)
O5 K1 O40 C40 -162.5(10)
O5 K1 O40 C43 31.7(9)
O5 C19 C20 O6 -64.8(4)
C19 C20 O6 K1 44.2(4)
C19 C20 O6 C21 174.0(4)
C20 O6 C21 C22 176.4(3)
O6 K1 O1 C11 144.2(2)
O6 K1 O1 C22 16.6(2)
O6 K1 O2 C12 -28.4(2)
O6 K1 O2 C13 -169.2(2)
O6 K1 O4 C16 148.4(2)
O6 K1 O4 C17 18.7(3)
O6 K1 O5 C18 -151.5(3)
O6 K1 O5 C19 -21.7(2)
O6 K1 O30 C30 138.4(6)
O6 K1 O30 C33 -91.6(6)
O6 K1 O40 C40 138.1(10)
O6 K1 O40 C43 -27.7(9)
O6 C21 C22 O1 70.1(5)
C22 O1 C11 C12 177.7(3)
O30 K1 O1 C11 -129.3(2)
O30 K1 O1 C22 103.1(3)
O30 K1 O2 C12 53.9(2)
O30 K1 O2 C13 -86.9(2)
O30 K1 O3 C14 127.0(2)
O30 K1 O3 C15 -106.6(2)
O30 K1 O4 C16 67.3(3)
O30 K1 O4 C17 -62.4(3)
O30 K1 O5 C18 124.9(3)
O30 K1 O5 C19 -105.4(3)
O30 K1 O6 C20 71.8(3)
O30 K1 O6 C21 -58.4(3)
O30 K1 O40 C40 108.0(14)
O30 K1 O40 C43 -57.8(10)
O30 C30 C31 C32 34.0(11)
C30 O30 C33 C32 24.1(11)
C30 C31 C32 C33 -19.3(14)
C31 C32 C33 O30 -1.8(13)
C33 O30 C30 C31 -36.7(10)
O40 K1 O1 C11 -121.3(3)
O40 K1 O1 C22 111.1(3)
O40 K1 O2 C12 68.6(3)
O40 K1 O2 C13 -72.1(3)
O40 K1 O3 C14 134.5(3)
O40 K1 O3 C15 -99.1(3)
O40 K1 O4 C16 60.0(3)
O40 K1 O4 C17 -69.7(3)
O40 K1 O5 C18 110.0(3)
O40 K1 O5 C19 -120.2(3)
O40 K1 O6 C20 64.4(3)
O40 K1 O6 C21 -65.8(3)
O40 K1 O30 C30 -72.2(9)
O40 K1 O30 C33 57.8(9)
O40 C40 C41 C42 24.2(12)
C40 O40 C43 C42 51.6(12)
C40 C41 C42 C43 6.5(12)
C41 C42 C43 O40 -34.1(11)
C43 O40 C40 C41 -47.5(12)
